data_7034875
loop_
_publ_author_name
'Z\'amostn\'a, Lada'
'Sander, Stefan'
'Braun, Thomas'
'Laubenstein, Reik'
'Braun, Beatrice'
'Herrmann, Roy'
'Kl\"aring, Paul'

_publ_section_title
;
 Synthesis and structure of rhodium(i) silyl carbonyl complexes:
 photochemical C-F and C-H bond activation of fluorinated aromatic
 compounds.
;
_journal_issue 20
_journal_name_full 'Dalton transactions (Cambridge, England : 2003)'
_journal_page_first 9450
_journal_page_last 9469
_journal_paper_doi 10.1039/c5dt00819k
_journal_volume 44
_journal_year 2015
_chemical_formula_moiety 'C21 H47 O4 P2 Rh Si'
_chemical_formula_sum 'C21 H47 O4 P2 Rh Si'
_chemical_formula_weight 556.52
_chemical_name_systematic
;
 ?
;
_space_group_crystal_system monoclinic
_space_group_IT_number 14
_space_group_name_Hall '-P 2ybc'
_space_group_name_H-M_alt 'P 1 21/c 1'
_symmetry_space_group_name_Hall '-P 2ybc'
_symmetry_space_group_name_H-M 'P 1 21/c 1'
_atom_sites_solution_hydrogens geom
_audit_creation_method SHELXL-2013
_audit_update_record
;
2015-02-17 deposited with the CCDC.
2015-04-17 downloaded from the CCDC.
;
_cell_angle_alpha 90
_cell_angle_beta 101.737(3)
_cell_angle_gamma 90
_cell_formula_units_Z 4
_cell_length_a 18.0682(13)
_cell_length_b 9.0148(6)
_cell_length_c 17.3434(13)
_cell_measurement_reflns_used 2486
_cell_measurement_temperature 150(2)
_cell_measurement_theta_max 33.28
_cell_measurement_theta_min 2.39
_cell_volume 2765.8(3)
_computing_cell_refinement 'Bruker SAINT'
_computing_data_collection 'Bruker APEX2'
_computing_data_reduction 'Bruker SAINT'
_computing_structure_refinement 'SHELXL-2013 (Sheldrick 2013)'
_computing_structure_solution 'SHELXS-97 (Sheldrick 2008)'
_diffrn_ambient_temperature 150(2)
_diffrn_measured_fraction_theta_full 1.000
_diffrn_measured_fraction_theta_max 0.996
_diffrn_measurement_device_type 'Bruker D8 VENTURE'
_diffrn_measurement_method '\f and \w scans'
_diffrn_radiation_type MoK\a
_diffrn_radiation_wavelength 0.71073
_diffrn_reflns_av_R_equivalents 0.0426
_diffrn_reflns_av_unetI/netI 0.0293
_diffrn_reflns_laue_measured_fraction_full 1.000
_diffrn_reflns_laue_measured_fraction_max 0.996
_diffrn_reflns_limit_h_max 27
_diffrn_reflns_limit_h_min -25
_diffrn_reflns_limit_k_max 13
_diffrn_reflns_limit_k_min -13
_diffrn_reflns_limit_l_max 26
_diffrn_reflns_limit_l_min -26
_diffrn_reflns_number 92126
_diffrn_reflns_point_group_measured_fraction_full 1.000
_diffrn_reflns_point_group_measured_fraction_max 0.996
_diffrn_reflns_theta_full 25.000
_diffrn_reflns_theta_max 33.276
_diffrn_reflns_theta_min 2.399
_exptl_absorpt_coefficient_mu 0.798
_exptl_absorpt_correction_T_max 0.7465
_exptl_absorpt_correction_T_min 0.6686
_exptl_absorpt_correction_type multi-scan
_exptl_absorpt_process_details 'Bruker APEX2'
_exptl_crystal_colour yellow
_exptl_crystal_density_diffrn 1.336
_exptl_crystal_description fragment
_exptl_crystal_F_000 1176
_exptl_crystal_size_max 0.18
_exptl_crystal_size_mid 0.17
_exptl_crystal_size_min 0.12
_refine_diff_density_max 1.036
_refine_diff_density_min -0.547
_refine_diff_density_rms 0.090
_refine_ls_extinction_method none
_refine_ls_goodness_of_fit_ref 1.035
_refine_ls_hydrogen_treatment constr
_refine_ls_matrix_type full
_refine_ls_number_parameters 293
_refine_ls_number_reflns 10619
_refine_ls_number_restraints 2
_refine_ls_restrained_S_all 1.035
_refine_ls_R_factor_all 0.0473
_refine_ls_R_factor_gt 0.0314
_refine_ls_shift/su_max 0.002
_refine_ls_shift/su_mean 0.000
_refine_ls_structure_factor_coef Fsqd
_refine_ls_weighting_details 'w=1/[\s^2^(Fo^2^)+(0.0304P)^2^+1.4103P] where P=(Fo^2^+2Fc^2^)/3'
_refine_ls_weighting_scheme calc
_refine_ls_wR_factor_gt 0.0642
_refine_ls_wR_factor_ref 0.0695
_reflns_Friedel_coverage 0.000
_reflns_number_gt 8644
_reflns_number_total 10619
_reflns_threshold_expression 'I > 2\s(I)'
_cod_data_source_file c5dt00819k2.cif
_cod_data_source_block complex2_lzss4
_cod_depositor_comments 'Adding full bibliography for 7034874--7034883.cif.'
_cod_database_code 7034875
_shelx_space_group_comment
;
The symmetry employed for this shelxl refinement is uniquely defined
by the following loop, which should always be used as a source of
symmetry information in preference to the above space-group names.
They are only intended as comments.
;
_shelx_estimated_absorpt_t_min 0.8696
_shelx_estimated_absorpt_t_max 0.9103
_shelxl_version_number 2013-4

loop_
_space_group_symop_operation_xyz
'x, y, z'
'-x, y+1/2, -z+1/2'
'-x, -y, -z'
'x, -y-1/2, z-1/2'

loop_
_atom_site_label
_atom_site_type_symbol
_atom_site_fract_x
_atom_site_fract_y
_atom_site_fract_z
_atom_site_U_iso_or_equiv
_atom_site_adp_type
_atom_site_occupancy
_atom_site_site_symmetry_order
_atom_site_calc_flag
_atom_site_refinement_flags_posn
_atom_site_refinement_flags_adp
_atom_site_refinement_flags_occupancy
_atom_site_disorder_assembly
_atom_site_disorder_group
C1 C 0.32020(9) 1.02660(15) 0.07809(9) 0.0212(3) Uani 1 1 d . . . . .
H1A H 0.3566 1.1087 0.0931 0.025 Uiso 1 1 calc R U . . .
H1B H 0.2993 1.0343 0.0209 0.025 Uiso 1 1 calc R U . . .
C2 C 0.25616(9) 1.04170(15) 0.12298(9) 0.0204(3) Uani 1 1 d . . . . .
H2A H 0.2218 1.1222 0.0989 0.025 Uiso 1 1 calc R U . . .
H2B H 0.2777 1.0704 0.1781 0.025 Uiso 1 1 calc R U . . .
C3 C 0.41552(9) 0.82451(17) 0.01368(9) 0.0244(3) Uani 1 1 d . . . . .
H3 H 0.4385 0.9216 0.0035 0.029 Uiso 1 1 calc R U . . .
C4 C 0.47802(11) 0.7078(2) 0.02817(11) 0.0357(4) Uani 1 1 d . . . . .
H4A H 0.4566 0.6117 0.0385 0.053 Uiso 1 1 calc R U . . .
H4B H 0.5169 0.7368 0.0737 0.053 Uiso 1 1 calc R U . . .
H4C H 0.5007 0.6999 -0.0184 0.053 Uiso 1 1 calc R U . . .
C5 C 0.35629(11) 0.7835(2) -0.05927(10) 0.0343(4) Uani 1 1 d . . . . .
H5A H 0.3806 0.7747 -0.1047 0.051 Uiso 1 1 calc R U . . .
H5B H 0.3174 0.8610 -0.0695 0.051 Uiso 1 1 calc R U . . .
H5C H 0.3329 0.6887 -0.0504 0.051 Uiso 1 1 calc R U . . .
C6 C 0.44977(9) 0.88592(17) 0.18262(9) 0.0220(3) Uani 1 1 d . . . . .
H6 H 0.4821 0.7949 0.1897 0.026 Uiso 1 1 calc R U . . .
C7 C 0.50092(10) 1.0148(2) 0.16941(11) 0.0344(4) Uani 1 1 d . . . . .
H7A H 0.4723 1.1079 0.1657 0.052 Uiso 1 1 calc R U . . .
H7B H 0.5189 0.9987 0.1204 0.052 Uiso 1 1 calc R U . . .
H7C H 0.5443 1.0205 0.2136 0.052 Uiso 1 1 calc R U . . .
C8 C 0.42132(10) 0.9067(2) 0.25891(10) 0.0338(4) Uani 1 1 d . . . . .
H8A H 0.4643 0.9065 0.3036 0.051 Uiso 1 1 calc R U . . .
H8B H 0.3869 0.8254 0.2649 0.051 Uiso 1 1 calc R U . . .
H8C H 0.3944 1.0014 0.2572 0.051 Uiso 1 1 calc R U . . .
C9 C 0.15541(9) 0.89522(16) 0.20833(9) 0.0208(3) Uani 1 1 d . . . . .
H9 H 0.1150 0.8183 0.2046 0.025 Uiso 1 1 calc R U . . .
C10 C 0.21229(10) 0.86792(19) 0.28536(9) 0.0295(3) Uani 1 1 d . . . . .
H10A H 0.2517 0.9443 0.2921 0.044 Uiso 1 1 calc R U . . .
H10B H 0.2354 0.7699 0.2837 0.044 Uiso 1 1 calc R U . . .
H10C H 0.1862 0.8720 0.3296 0.044 Uiso 1 1 calc R U . . .
C11 C 0.11739(10) 1.04664(17) 0.20830(11) 0.0287(3) Uani 1 1 d . . . . .
H11A H 0.0926 1.0534 0.2535 0.043 Uiso 1 1 calc R U . . .
H11B H 0.0796 1.0587 0.1594 0.043 Uiso 1 1 calc R U . . .
H11C H 0.1556 1.1250 0.2120 0.043 Uiso 1 1 calc R U . . .
C12 C 0.12182(9) 0.89451(17) 0.03685(9) 0.0250(3) Uani 1 1 d . . . . .
H12 H 0.1059 1.0008 0.0366 0.030 Uiso 1 1 calc R U . . .
C13 C 0.05244(10) 0.8001(2) 0.04060(11) 0.0355(4) Uani 1 1 d . . . . .
H13A H 0.0133 0.8178 -0.0066 0.053 Uiso 1 1 calc R U . . .
H13B H 0.0330 0.8270 0.0875 0.053 Uiso 1 1 calc R U . . .
H13C H 0.0665 0.6950 0.0433 0.053 Uiso 1 1 calc R U . . .
C14 C 0.14835(11) 0.8662(2) -0.04015(10) 0.0328(4) Uani 1 1 d . . . . .
H14A H 0.1686 0.7653 -0.0398 0.049 Uiso 1 1 calc R U . . .
H14B H 0.1879 0.9378 -0.0453 0.049 Uiso 1 1 calc R U . . .
H14C H 0.1056 0.8773 -0.0846 0.049 Uiso 1 1 calc R U . . .
C15 C 0.34425(9) 0.50413(17) 0.12034(11) 0.0284(3) Uani 1 1 d . . . . .
C16 C 0.27252(10) 0.41515(18) 0.29383(9) 0.0267(3) Uani 1 1 d . . . . .
H16A H 0.2345 0.4422 0.3252 0.032 Uiso 1 1 calc R U . . .
H16B H 0.3029 0.5045 0.2884 0.032 Uiso 1 1 calc R U . . .
C17 C 0.32313(11) 0.2943(2) 0.33521(12) 0.0391(4) Uani 1 1 d . . . . .
H17A H 0.2931 0.2050 0.3388 0.059 Uiso 1 1 calc R U . . .
H17B H 0.3469 0.3275 0.3883 0.059 Uiso 1 1 calc R U . . .
H17C H 0.3624 0.2717 0.3054 0.059 Uiso 1 1 calc R U . . .
C18 C 0.14575(13) 0.4127(2) -0.00203(11) 0.0427(5) Uani 1 1 d . . . . .
H18A H 0.1741 0.5033 -0.0102 0.051 Uiso 1 1 calc R U . . .
H18B H 0.0912 0.4370 -0.0144 0.051 Uiso 1 1 calc R U . . .
C19 C 0.16112(18) 0.2958(3) -0.05587(13) 0.0588(7) Uani 1 1 d . . . . .
H19A H 0.2153 0.2727 -0.0444 0.088 Uiso 1 1 calc R U . . .
H19B H 0.1460 0.3304 -0.1104 0.088 Uiso 1 1 calc R U . . .
H19C H 0.1323 0.2065 -0.0487 0.088 Uiso 1 1 calc R U . . .
C20A C 0.07740(15) 0.4650(3) 0.22425(18) 0.0255(7) Uani 0.611(5) 1 d D . P A 1
H20A H 0.0583 0.5279 0.2628 0.031 Uiso 0.611(5) 1 calc R U P A 1
H20B H 0.1083 0.3841 0.2531 0.031 Uiso 0.611(5) 1 calc R U P A 1
C21A C 0.01291(18) 0.4024(4) 0.16514(19) 0.0366(8) Uani 0.611(5) 1 d D . P A 1
H21A H -0.0174 0.4837 0.1375 0.055 Uiso 0.611(5) 1 calc R U P A 1
H21B H -0.0187 0.3412 0.1922 0.055 Uiso 0.611(5) 1 calc R U P A 1
H21V H 0.0326 0.3415 0.1271 0.055 Uiso 0.611(5) 1 calc R U P A 1
C20B C 0.0543(3) 0.4583(5) 0.1719(3) 0.0299(12) Uani 0.389(5) 1 d D . P A -2
H20C H 0.0577 0.3714 0.1379 0.036 Uiso 0.389(5) 1 calc R U P A -2
H20D H 0.0078 0.5147 0.1499 0.036 Uiso 0.389(5) 1 calc R U P A -2
C21B C 0.0558(3) 0.4121(6) 0.2547(3) 0.0373(13) Uani 0.389(5) 1 d D . P A -2
H21D H 0.1023 0.3561 0.2748 0.056 Uiso 0.389(5) 1 calc R U P A -2
H21E H 0.0119 0.3494 0.2564 0.056 Uiso 0.389(5) 1 calc R U P A -2
H21F H 0.0544 0.5003 0.2874 0.056 Uiso 0.389(5) 1 calc R U P A -2
O1 O 0.38187(8) 0.40201(15) 0.11951(11) 0.0542(4) Uani 1 1 d . . . . .
O2 O 0.23565(6) 0.36468(11) 0.21826(6) 0.0230(2) Uani 1 1 d . . . . .
O3 O 0.16655(7) 0.36835(12) 0.07724(7) 0.0263(2) Uani 1 1 d . . . . .
O4 O 0.12261(7) 0.55365(13) 0.17981(9) 0.0382(3) Uani 1 1 d D . . . .
Si1 Si 0.19783(2) 0.48811(4) 0.14958(2) 0.01903(8) Uani 1 1 d . . . . .
P1 P 0.36978(2) 0.84768(4) 0.09924(2) 0.01639(7) Uani 1 1 d . . . . .
P2 P 0.20079(2) 0.86868(4) 0.12307(2) 0.01626(7) Uani 1 1 d . . . . .
Rh1 Rh 0.28340(2) 0.66800(2) 0.12210(2) 0.01584(3) Uani 1 1 d . . . . .

loop_
_atom_site_aniso_label
_atom_site_aniso_U_11
_atom_site_aniso_U_22
_atom_site_aniso_U_33
_atom_site_aniso_U_23
_atom_site_aniso_U_13
_atom_site_aniso_U_12
C1 0.0257(7) 0.0134(6) 0.0261(7) 0.0041(5) 0.0089(6) -0.0005(5)
C2 0.0272(7) 0.0105(6) 0.0247(7) 0.0005(5) 0.0079(6) 0.0004(5)
C3 0.0277(8) 0.0243(7) 0.0238(7) -0.0029(6) 0.0117(6) -0.0025(6)
C4 0.0318(9) 0.0406(10) 0.0379(9) -0.0084(8) 0.0147(7) 0.0062(8)
C5 0.0388(10) 0.0438(10) 0.0216(7) -0.0058(7) 0.0092(7) -0.0002(8)
C6 0.0217(7) 0.0223(7) 0.0221(7) 0.0004(5) 0.0047(5) -0.0017(6)
C7 0.0332(9) 0.0351(9) 0.0337(9) -0.0015(7) 0.0042(7) -0.0139(7)
C8 0.0308(9) 0.0494(11) 0.0211(7) -0.0025(7) 0.0050(6) -0.0015(8)
C9 0.0229(7) 0.0157(6) 0.0265(7) -0.0010(5) 0.0114(6) 0.0006(5)
C10 0.0392(10) 0.0291(8) 0.0222(7) 0.0003(6) 0.0110(7) 0.0031(7)
C11 0.0325(9) 0.0186(7) 0.0399(9) -0.0032(6) 0.0191(7) 0.0036(6)
C12 0.0254(8) 0.0213(7) 0.0261(7) 0.0035(6) 0.0004(6) 0.0049(6)
C13 0.0235(8) 0.0398(10) 0.0398(10) 0.0033(8) -0.0015(7) -0.0011(7)
C14 0.0382(10) 0.0346(9) 0.0230(7) 0.0027(6) -0.0001(7) 0.0017(7)
C15 0.0245(8) 0.0157(6) 0.0462(10) 0.0010(6) 0.0102(7) 0.0006(6)
C16 0.0305(8) 0.0229(7) 0.0262(7) -0.0028(6) 0.0046(6) -0.0004(6)
C17 0.0386(10) 0.0361(9) 0.0370(9) 0.0020(8) -0.0050(8) 0.0046(8)
C18 0.0609(13) 0.0246(8) 0.0344(9) 0.0015(7) -0.0093(9) 0.0028(8)
C19 0.103(2) 0.0435(12) 0.0331(10) 0.0070(9) 0.0215(12) 0.0172(13)
C20A 0.0223(13) 0.0257(13) 0.0297(16) 0.0005(11) 0.0083(11) -0.0033(10)
C21A 0.0260(16) 0.0425(18) 0.0421(17) -0.0105(13) 0.0088(12) -0.0076(14)
C20B 0.021(2) 0.033(2) 0.036(3) -0.0014(18) 0.0045(18) -0.0058(18)
C21B 0.034(3) 0.036(3) 0.047(3) 0.008(2) 0.021(2) 0.002(2)
O1 0.0384(8) 0.0219(6) 0.1077(14) 0.0009(7) 0.0280(8) 0.0094(6)
O2 0.0301(6) 0.0150(5) 0.0233(5) 0.0009(4) 0.0042(4) -0.0017(4)
O3 0.0309(6) 0.0165(5) 0.0283(6) -0.0001(4) -0.0015(5) -0.0030(4)
O4 0.0309(7) 0.0155(5) 0.0763(10) 0.0034(6) 0.0298(6) 0.0010(5)
Si1 0.01989(19) 0.01052(16) 0.02709(19) 0.00052(14) 0.00574(15) -0.00042(14)
P1 0.01935(17) 0.01297(15) 0.01816(15) 0.00051(12) 0.00691(13) -0.00046(12)
P2 0.01880(17) 0.01123(14) 0.01932(16) 0.00114(12) 0.00528(13) 0.00200(12)
Rh1 0.01811(6) 0.00941(5) 0.02084(5) 0.00065(4) 0.00595(4) 0.00080(4)

loop_
_atom_type_symbol
_atom_type_description
_atom_type_scat_dispersion_real
_atom_type_scat_dispersion_imag
_atom_type_scat_source
C C 0.0033 0.0016 'International Tables Vol C Tables 4.2.6.8 and 6.1.1.4'
H H 0.0000 0.0000 'International Tables Vol C Tables 4.2.6.8 and 6.1.1.4'
O O 0.0106 0.0060 'International Tables Vol C Tables 4.2.6.8 and 6.1.1.4'
Si Si 0.0817 0.0704 'International Tables Vol C Tables 4.2.6.8 and 6.1.1.4'
P P 0.1023 0.0942 'International Tables Vol C Tables 4.2.6.8 and 6.1.1.4'
Rh Rh -1.1178 0.9187 'International Tables Vol C Tables 4.2.6.8 and 6.1.1.4'

loop_
_geom_angle_atom_site_label_1
_geom_angle_atom_site_label_2
_geom_angle_atom_site_label_3
_geom_angle
C2 C1 P1 111.36(9)
C2 C1 H1A 109.4
P1 C1 H1A 109.4
C2 C1 H1B 109.4
P1 C1 H1B 109.4
H1A C1 H1B 108.0
C1 C2 P2 113.00(10)
C1 C2 H2A 109.0
P2 C2 H2A 109.0
C1 C2 H2B 109.0
P2 C2 H2B 109.0
H2A C2 H2B 107.8
C5 C3 C4 109.88(14)
C5 C3 P1 109.85(11)
C4 C3 P1 112.44(12)
C5 C3 H3 108.2
C4 C3 H3 108.2
P1 C3 H3 108.2
C3 C4 H4A 109.5
C3 C4 H4B 109.5
H4A C4 H4B 109.5
C3 C4 H4C 109.5
H4A C4 H4C 109.5
H4B C4 H4C 109.5
C3 C5 H5A 109.5
C3 C5 H5B 109.5
H5A C5 H5B 109.5
C3 C5 H5C 109.5
H5A C5 H5C 109.5
H5B C5 H5C 109.5
C8 C6 C7 110.91(14)
C8 C6 P1 110.61(11)
C7 C6 P1 114.98(11)
C8 C6 H6 106.6
C7 C6 H6 106.6
P1 C6 H6 106.6
C6 C7 H7A 109.5
C6 C7 H7B 109.5
H7A C7 H7B 109.5
C6 C7 H7C 109.5
H7A C7 H7C 109.5
H7B C7 H7C 109.5
C6 C8 H8A 109.5
C6 C8 H8B 109.5
H8A C8 H8B 109.5
C6 C8 H8C 109.5
H8A C8 H8C 109.5
H8B C8 H8C 109.5
C11 C9 C10 111.46(13)
C11 C9 P2 112.85(11)
C10 C9 P2 110.45(11)
C11 C9 H9 107.3
C10 C9 H9 107.3
P2 C9 H9 107.3
C9 C10 H10A 109.5
C9 C10 H10B 109.5
H10A C10 H10B 109.5
C9 C10 H10C 109.5
H10A C10 H10C 109.5
H10B C10 H10C 109.5
C9 C11 H11A 109.5
C9 C11 H11B 109.5
H11A C11 H11B 109.5
C9 C11 H11C 109.5
H11A C11 H11C 109.5
H11B C11 H11C 109.5
C13 C12 C14 110.49(14)
C13 C12 P2 113.46(11)
C14 C12 P2 110.84(11)
C13 C12 H12 107.2
C14 C12 H12 107.2
P2 C12 H12 107.2
C12 C13 H13A 109.5
C12 C13 H13B 109.5
H13A C13 H13B 109.5
C12 C13 H13C 109.5
H13A C13 H13C 109.5
H13B C13 H13C 109.5
C12 C14 H14A 109.5
C12 C14 H14B 109.5
H14A C14 H14B 109.5
C12 C14 H14C 109.5
H14A C14 H14C 109.5
H14B C14 H14C 109.5
O1 C15 Rh1 179.66(18)
O2 C16 C17 109.48(13)
O2 C16 H16A 109.8
C17 C16 H16A 109.8
O2 C16 H16B 109.8
C17 C16 H16B 109.8
H16A C16 H16B 108.2
C16 C17 H17A 109.5
C16 C17 H17B 109.5
H17A C17 H17B 109.5
C16 C17 H17C 109.5
H17A C17 H17C 109.5
H17B C17 H17C 109.5
O3 C18 C19 111.69(16)
O3 C18 H18A 109.3
C19 C18 H18A 109.3
O3 C18 H18B 109.3
C19 C18 H18B 109.3
H18A C18 H18B 107.9
C18 C19 H19A 109.5
C18 C19 H19B 109.5
H19A C19 H19B 109.5
C18 C19 H19C 109.5
H19A C19 H19C 109.5
H19B C19 H19C 109.5
O4 C20A C21A 106.5(2)
O4 C20A H20A 110.4
C21A C20A H20A 110.4
O4 C20A H20B 110.4
C21A C20A H20B 110.4
H20A C20A H20B 108.6
C20A C21A H21A 109.5
C20A C21A H21B 109.5
H21A C21A H21B 109.5
C20A C21A H21V 109.5
H21A C21A H21V 109.5
H21B C21A H21V 109.5
O4 C20B C21B 102.7(4)
O4 C20B H20C 111.2
C21B C20B H20C 111.2
O4 C20B H20D 111.2
C21B C20B H20D 111.2
H20C C20B H20D 109.1
C20B C21B H21D 109.5
C20B C21B H21E 109.5
H21D C21B H21E 109.5
C20B C21B H21F 109.5
H21D C21B H21F 109.5
H21E C21B H21F 109.5
C16 O2 Si1 119.47(9)
C18 O3 Si1 122.31(11)
C20A O4 Si1 123.38(13)
C20B O4 Si1 118.8(2)
O4 Si1 O3 107.12(7)
O4 Si1 O2 104.71(7)
O3 Si1 O2 97.60(5)
O4 Si1 Rh1 115.58(4)
O3 Si1 Rh1 115.48(5)
O2 Si1 Rh1 114.37(4)
C1 P1 C3 102.54(7)
C1 P1 C6 105.19(7)
C3 P1 C6 103.98(7)
C1 P1 Rh1 108.99(5)
C3 P1 Rh1 118.68(5)
C6 P1 Rh1 115.92(5)
C9 P2 C2 102.67(7)
C9 P2 C12 103.57(7)
C2 P2 C12 102.71(7)
C9 P2 Rh1 119.48(5)
C2 P2 Rh1 107.73(5)
C12 P2 Rh1 118.40(5)
C15 Rh1 P1 97.53(5)
C15 Rh1 P2 177.18(5)
P1 Rh1 P2 85.107(14)
C15 Rh1 Si1 82.53(5)
P1 Rh1 Si1 178.130(14)
P2 Rh1 Si1 94.859(15)

loop_
_geom_bond_atom_site_label_1
_geom_bond_atom_site_label_2
_geom_bond_distance
C1 C2 1.527(2)
C1 P1 1.8453(14)
C1 H1A 0.9900
C1 H1B 0.9900
C2 P2 1.8531(15)
C2 H2A 0.9900
C2 H2B 0.9900
C3 C5 1.527(2)
C3 C4 1.526(2)
C3 P1 1.8513(15)
C3 H3 1.0000
C4 H4A 0.9800
C4 H4B 0.9800
C4 H4C 0.9800
C5 H5A 0.9800
C5 H5B 0.9800
C5 H5C 0.9800
C6 C8 1.525(2)
C6 C7 1.531(2)
C6 P1 1.8570(15)
C6 H6 1.0000
C7 H7A 0.9800
C7 H7B 0.9800
C7 H7C 0.9800
C8 H8A 0.9800
C8 H8B 0.9800
C8 H8C 0.9800
C9 C11 1.528(2)
C9 C10 1.531(2)
C9 P2 1.8464(15)
C9 H9 1.0000
C10 H10A 0.9800
C10 H10B 0.9800
C10 H10C 0.9800
C11 H11A 0.9800
C11 H11B 0.9800
C11 H11C 0.9800
C12 C13 1.527(2)
C12 C14 1.529(2)
C12 P2 1.8596(15)
C12 H12 1.0000
C13 H13A 0.9800
C13 H13B 0.9800
C13 H13C 0.9800
C14 H14A 0.9800
C14 H14B 0.9800
C14 H14C 0.9800
C15 O1 1.146(2)
C15 Rh1 1.8455(16)
C16 O2 1.4189(19)
C16 C17 1.507(2)
C16 H16A 0.9900
C16 H16B 0.9900
C17 H17A 0.9800
C17 H17B 0.9800
C17 H17C 0.9800
C18 O3 1.407(2)
C18 C19 1.471(3)
C18 H18A 0.9900
C18 H18B 0.9900
C19 H19A 0.9800
C19 H19B 0.9800
C19 H19C 0.9800
C20A O4 1.468(3)
C20A C21A 1.497(4)
C20A H20A 0.9900
C20A H20B 0.9900
C21A H21A 0.9800
C21A H21B 0.9800
C21A H21V 0.9800
C20B O4 1.487(5)
C20B C21B 1.491(7)
C20B H20C 0.9900
C20B H20D 0.9900
C21B H21D 0.9800
C21B H21E 0.9800
C21B H21F 0.9800
O2 Si1 1.6712(11)
O3 Si1 1.6646(12)
O4 Si1 1.6615(13)
Si1 Rh1 2.3552(4)
P1 Rh1 2.3386(4)
P2 Rh1 2.3475(4)

loop_
_geom_torsion_atom_site_label_1
_geom_torsion_atom_site_label_2
_geom_torsion_atom_site_label_3
_geom_torsion_atom_site_label_4
_geom_torsion
P1 C1 C2 P2 -41.92(13)
C17 C16 O2 Si1 -161.26(12)
C19 C18 O3 Si1 148.04(17)
C21A C20A O4 C20B -0.3(3)
C21A C20A O4 Si1 -94.7(2)
C21B C20B O4 C20A -1.7(3)
C21B C20B O4 Si1 106.5(3)
C20A O4 Si1 O3 71.05(18)
C20B O4 Si1 O3 28.7(2)
C20A O4 Si1 O2 -31.90(19)
C20B O4 Si1 O2 -74.2(2)
C20A O4 Si1 Rh1 -158.67(16)
C20B O4 Si1 Rh1 159.0(2)
C18 O3 Si1 O4 88.37(16)
C18 O3 Si1 O2 -163.62(15)
C18 O3 Si1 Rh1 -41.97(16)
C16 O2 Si1 O4 -71.30(13)
C16 O2 Si1 O3 178.69(12)
C16 O2 Si1 Rh1 56.21(12)
C2 C1 P1 C3 158.89(11)
C2 C1 P1 C6 -92.64(11)
C2 C1 P1 Rh1 32.27(12)
C5 C3 P1 C1 -73.74(13)
C4 C3 P1 C1 163.57(12)
C5 C3 P1 C6 176.87(12)
C4 C3 P1 C6 54.18(13)
C5 C3 P1 Rh1 46.36(13)
C4 C3 P1 Rh1 -76.33(13)
C8 C6 P1 C1 73.10(13)
C7 C6 P1 C1 -53.48(14)
C8 C6 P1 C3 -179.48(12)
C7 C6 P1 C3 53.94(14)
C8 C6 P1 Rh1 -47.35(13)
C7 C6 P1 Rh1 -173.93(11)
C11 C9 P2 C2 48.62(13)
C10 C9 P2 C2 -76.89(12)
C11 C9 P2 C12 -58.01(13)
C10 C9 P2 C12 176.48(11)
C11 C9 P2 Rh1 167.68(9)
C10 C9 P2 Rh1 42.16(12)
C1 C2 P2 C9 159.37(11)
C1 C2 P2 C12 -93.34(12)
C1 C2 P2 Rh1 32.39(11)
C13 C12 P2 C9 -51.31(14)
C14 C12 P2 C9 -176.31(11)
C13 C12 P2 C2 -157.92(12)
C14 C12 P2 C2 77.09(12)
C13 C12 P2 Rh1 83.60(13)
C14 C12 P2 Rh1 -41.39(13)
